data_4123585
loop_
_publ_author_name
'Britvin, Sergey N.'
'Lotnyk, Andriy'

_publ_section_title
;
 Water-Soluble Phosphine Capable of Dissolving Elemental Gold: The Missing
 Link between 1,3,5-Triaza-7-phosphaadamantane (PTA) and Verkade's
 Ephemeral Ligand.
;
_journal_issue 16
_journal_name_full 'Journal of the American Chemical Society'
_journal_page_first 5526
_journal_page_last 5535
_journal_paper_doi 10.1021/jacs.5b01851
_journal_volume 137
_journal_year 2015
_chemical_formula_moiety 'C27 H54 Au N9 P3, C2 Au N2'
_chemical_formula_sum 'C29 H54 Au2 N11 P3'
_chemical_formula_weight 1043.67
_chemical_name_systematic
; 
 tris(1,4,7-triaza-9-phosphatricyclo[5.3.2.1^4,9^]tridecane-P)-gold(i) dicyanoaurate(i)
;
_space_group_IT_number 4
_symmetry_cell_setting monoclinic
_symmetry_space_group_name_Hall 'P 2yb'
_symmetry_space_group_name_H-M 'P 1 21 1'
_atom_sites_solution_hydrogens geom
_atom_sites_solution_primary direct
_atom_sites_solution_secondary difmap
_audit_creation_method SHELXL-97
_cell_angle_alpha 90.00
_cell_angle_beta 95.896(2)
_cell_angle_gamma 90.00
_cell_formula_units_Z 4
_cell_length_a 7.1949(1)
_cell_length_b 40.3998(7)
_cell_length_c 12.0121(2)
_cell_measurement_reflns_used 24937
_cell_measurement_temperature 100(2)
_cell_measurement_theta_max 75.788
_cell_measurement_theta_min 3.708
_cell_volume 3473.12(10)
_computing_cell_refinement
;
CrysAlisPro, Agilent Technologies,
Version 1.171.36.32 (release 02-08-2013 CrysAlis171 .NET)
(compiled Aug  2 2013,16:46:58)
;
_computing_data_collection
;
CrysAlisPro, Agilent Technologies,
Version 1.171.36.32 (release 02-08-2013 CrysAlis171 .NET)
(compiled Aug  2 2013,16:46:58)
;
_computing_data_reduction
;
CrysAlisPro, Agilent Technologies,
Version 1.171.36.32 (release 02-08-2013 CrysAlis171 .NET)
(compiled Aug  2 2013,16:46:58)
;
_computing_molecular_graphics 'Olex2 v1.2-ac2'
_computing_structure_refinement 'SHELXL-97 (Sheldrick, 2008)'
_computing_structure_solution 'SHELXS-97 (Sheldrick, 2008)'
_diffrn_ambient_temperature 100(2)
_diffrn_measured_fraction_theta_full 1.000
_diffrn_measured_fraction_theta_max 1.000
_diffrn_measurement_device_type 'SuperNova, Dual, Cu at zero, Atlas'
_diffrn_measurement_method '\w scans'
_diffrn_radiation_monochromator mirror
_diffrn_radiation_source 'SuperNova (Cu) X-ray Source'
_diffrn_radiation_type CuK\a
_diffrn_radiation_wavelength 1.54178
_diffrn_reflns_av_R_equivalents 0.0255
_diffrn_reflns_av_sigmaI/netI 0.0304
_diffrn_reflns_limit_h_max 8
_diffrn_reflns_limit_h_min -9
_diffrn_reflns_limit_k_max 50
_diffrn_reflns_limit_k_min -50
_diffrn_reflns_limit_l_max 15
_diffrn_reflns_limit_l_min -14
_diffrn_reflns_number 45102
_diffrn_reflns_theta_full 74.98
_diffrn_reflns_theta_max 74.98
_diffrn_reflns_theta_min 3.70
_exptl_absorpt_coefficient_mu 17.274
_exptl_absorpt_correction_T_max 1.00000
_exptl_absorpt_correction_T_min 0.09668
_exptl_absorpt_correction_type multi-scan
_exptl_absorpt_process_details
;
CrysAlisPro, Agilent Technologies,
Version 1.171.36.32 (release 02-08-2013 CrysAlis171 .NET)
(compiled Aug  2 2013,16:46:58)
Empirical absorption correction using spherical harmonics,
 implemented in SCALE3 ABSPACK scaling algorithm.
;
_exptl_crystal_colour yellow
_exptl_crystal_density_diffrn 1.996
_exptl_crystal_density_method 'not measured'
_exptl_crystal_description plate
_exptl_crystal_F_000 2032
_exptl_crystal_size_max 0.10
_exptl_crystal_size_mid 0.05
_exptl_crystal_size_min 0.02
_refine_diff_density_max 1.782
_refine_diff_density_min -1.219
_refine_diff_density_rms 0.103
_refine_ls_abs_structure_details 'Flack H D (1983), Acta Cryst. A39, 876-881'
_refine_ls_abs_structure_Flack 0.089(5)
_refine_ls_extinction_method none
_refine_ls_goodness_of_fit_ref 1.025
_refine_ls_hydrogen_treatment constr
_refine_ls_matrix_type full
_refine_ls_number_parameters 811
_refine_ls_number_reflns 14190
_refine_ls_number_restraints 1
_refine_ls_restrained_S_all 1.025
_refine_ls_R_factor_all 0.0242
_refine_ls_R_factor_gt 0.0230
_refine_ls_shift/su_max 0.003
_refine_ls_shift/su_mean 0.000
_refine_ls_structure_factor_coef Fsqd
_refine_ls_weighting_details 'calc w=1/[\s^2^(Fo^2^)+(0.0378P)^2^+0.0000P] where P=(Fo^2^+2Fc^2^)/3'
_refine_ls_weighting_scheme calc
_refine_ls_wR_factor_gt 0.0577
_refine_ls_wR_factor_ref 0.0581
_reflns_number_gt 13685
_reflns_number_total 14190
_reflns_threshold_expression >2sigma(I)
_cod_data_source_file 5.cif
_cod_data_source_block 5
_cod_depositor_comments
;
The following automatic conversions were performed:

'_symmetry_cell_setting' value 'Monoclinic' changed to 'monoclinic'
according to
/usr/data/users/saulius/crontab/automatic-downloads/rss-feeds/ACS/lib/dictionaries/cif_core.dic
dictionary named 'cif_core.dic' version 2.4.2 from 2011-04-26.

Automatic conversion script
Id: cif_fix_values 3271 2015-04-21 07:52:19Z andrius 

 Adding full bibliography for 4123579--4123586.cif.
;
_cod_original_sg_symbol_H-M 'P 21'
_cod_database_code 4123585

loop_
_symmetry_equiv_pos_as_xyz
'x, y, z'
'-x, y+1/2, -z'

loop_
_atom_site_label
_atom_site_type_symbol
_atom_site_fract_x
_atom_site_fract_y
_atom_site_fract_z
_atom_site_U_iso_or_equiv
_atom_site_adp_type
_atom_site_occupancy
_atom_site_symmetry_multiplicity
_atom_site_calc_flag
_atom_site_refinement_flags
C1 C 0.8140(6) 0.62265(12) 0.4396(4) 0.0301(9) Uani 1 1 d .
H1A H 0.8050 0.6422 0.3925 0.036 Uiso 1 1 calc R
H1B H 0.6926 0.6120 0.4307 0.036 Uiso 1 1 calc R
C2 C 1.2218(8) 0.61101(13) 0.4398(5) 0.0388(11) Uani 1 1 d .
H2A H 1.3184 0.5984 0.4082 0.047 Uiso 1 1 calc R
H2B H 1.2296 0.6336 0.4130 0.047 Uiso 1 1 calc R
C3 C 0.9658(7) 0.55692(14) 0.4657(4) 0.0358(11) Uani 1 1 d .
H3A H 0.8506 0.5460 0.4372 0.043 Uiso 1 1 calc R
H3B H 1.0672 0.5422 0.4511 0.043 Uiso 1 1 calc R
C4 C 1.0161(8) 0.65290(15) 0.5802(4) 0.0368(12) Uani 1 1 d .
H4A H 1.0360 0.6656 0.5139 0.044 Uiso 1 1 calc R
H4B H 0.9884 0.6687 0.6369 0.044 Uiso 1 1 calc R
C5 C 1.1950(8) 0.63786(13) 0.6194(5) 0.0389(12) Uani 1 1 d .
H5A H 1.2885 0.6552 0.6241 0.047 Uiso 1 1 calc R
H5B H 1.1866 0.6300 0.6950 0.047 Uiso 1 1 calc R
C6 C 1.2992(8) 0.57965(16) 0.6136(4) 0.0419(12) Uani 1 1 d .
H6A H 1.3975 0.5828 0.6742 0.050 Uiso 1 1 calc R
H6B H 1.3453 0.5642 0.5610 0.050 Uiso 1 1 calc R
C7 C 1.1321(8) 0.56411(14) 0.6610(4) 0.0384(12) Uani 1 1 d .
H7A H 1.1713 0.5428 0.6921 0.046 Uiso 1 1 calc R
H7B H 1.1017 0.5778 0.7230 0.046 Uiso 1 1 calc R
C8 C 0.7923(7) 0.57472(15) 0.6190(5) 0.0386(11) Uani 1 1 d .
H8A H 0.7555 0.5637 0.6851 0.046 Uiso 1 1 calc R
H8B H 0.6958 0.5703 0.5584 0.046 Uiso 1 1 calc R
C9 C 0.7943(8) 0.61204(13) 0.6415(6) 0.0427(13) Uani 1 1 d .
H9A H 0.6706 0.6185 0.6588 0.051 Uiso 1 1 calc R
H9B H 0.8799 0.6162 0.7078 0.051 Uiso 1 1 calc R
C10 C 0.7666(7) 0.52853(12) -0.0245(4) 0.0351(10) Uani 1 1 d .
H10A H 0.6442 0.5293 0.0026 0.042 Uiso 1 1 calc R
H10B H 0.7728 0.5466 -0.0772 0.042 Uiso 1 1 calc R
C11 C 0.9038(8) 0.50116(12) 0.1974(4) 0.0338(10) Uani 1 1 d .
H11A H 1.0102 0.4999 0.2537 0.041 Uiso 1 1 calc R
H11B H 0.7964 0.5073 0.2355 0.041 Uiso 1 1 calc R
C12 C 1.1665(6) 0.52257(12) 0.0406(4) 0.0326(10) Uani 1 1 d .
H12A H 1.1794 0.5358 -0.0255 0.039 Uiso 1 1 calc R
H12B H 1.2701 0.5283 0.0953 0.039 Uiso 1 1 calc R
C13 C 0.6988(7) 0.46730(12) -0.0433(4) 0.0319(10) Uani 1 1 d .
H13A H 0.7641 0.4483 -0.0696 0.038 Uiso 1 1 calc R
H13B H 0.5698 0.4660 -0.0757 0.038 Uiso 1 1 calc R
C14 C 0.7032(6) 0.46509(12) 0.0861(5) 0.0320(10) Uani 1 1 d .
H14A H 0.6185 0.4818 0.1093 0.038 Uiso 1 1 calc R
H14B H 0.6515 0.4438 0.1036 0.038 Uiso 1 1 calc R
C15 C 1.0291(7) 0.44756(13) 0.1312(4) 0.0328(10) Uani 1 1 d .
H15A H 0.9865 0.4321 0.0722 0.039 Uiso 1 1 calc R
H15B H 1.0646 0.4347 0.1981 0.039 Uiso 1 1 calc R
C16 C 1.2007(8) 0.46452(15) 0.0985(4) 0.0402(13) Uani 1 1 d .
H16A H 1.2609 0.4750 0.1653 0.048 Uiso 1 1 calc R
H16B H 1.2848 0.4474 0.0777 0.048 Uiso 1 1 calc R
C17 C 1.1153(7) 0.47828(12) -0.0981(4) 0.0351(10) Uani 1 1 d .
H17A H 1.0924 0.4547 -0.0943 0.042 Uiso 1 1 calc R
H17B H 1.2120 0.4814 -0.1478 0.042 Uiso 1 1 calc R
C18 C 0.9366(7) 0.49454(12) -0.1531(4) 0.0317(10) Uani 1 1 d .
H18A H 0.9680 0.5165 -0.1775 0.038 Uiso 1 1 calc R
H18B H 0.8936 0.4819 -0.2194 0.038 Uiso 1 1 calc R
C19 C 0.9641(7) 0.63818(10) -0.0666(4) 0.0260(9) Uani 1 1 d .
H19A H 1.0645 0.6231 -0.0801 0.031 Uiso 1 1 calc R
H19B H 0.8489 0.6282 -0.0999 0.031 Uiso 1 1 calc R
C20 C 1.1542(8) 0.66837(14) 0.1372(5) 0.0385(12) Uani 1 1 d .
H20A H 1.1641 0.6690 0.2183 0.046 Uiso 1 1 calc R
H20B H 1.2685 0.6585 0.1162 0.046 Uiso 1 1 calc R
C21 C 0.7494(7) 0.66707(11) 0.1029(4) 0.0288(9) Uani 1 1 d .
H21A H 0.6377 0.6535 0.0924 0.035 Uiso 1 1 calc R
H21B H 0.7606 0.6748 0.1797 0.035 Uiso 1 1 calc R
C22 C 1.1788(7) 0.68274(12) -0.1035(4) 0.0311(10) Uani 1 1 d .
H22A H 1.2111 0.6928 -0.1722 0.037 Uiso 1 1 calc R
H22B H 1.2675 0.6650 -0.0850 0.037 Uiso 1 1 calc R
C23 C 1.2096(8) 0.70989(11) -0.0071(5) 0.0381(13) Uani 1 1 d .
H23A H 1.3420 0.7149 0.0055 0.046 Uiso 1 1 calc R
H23B H 1.1459 0.7300 -0.0333 0.046 Uiso 1 1 calc R
C24 C 1.0045(8) 0.72322(14) 0.1359(5) 0.0379(11) Uani 1 1 d .
H24A H 1.0586 0.7452 0.1415 0.046 Uiso 1 1 calc R
H24B H 0.9825 0.7166 0.2111 0.046 Uiso 1 1 calc R
C25 C 0.8182(8) 0.72592(12) 0.0685(5) 0.0356(11) Uani 1 1 d .
H25A H 0.7371 0.7386 0.1121 0.043 Uiso 1 1 calc R
H25B H 0.8354 0.7389 0.0023 0.043 Uiso 1 1 calc R
C26 C 0.6731(7) 0.68925(15) -0.0890(4) 0.0357(11) Uani 1 1 d .
H26A H 0.5842 0.7058 -0.1191 0.043 Uiso 1 1 calc R
H26B H 0.6116 0.6679 -0.0975 0.043 Uiso 1 1 calc R
C27 C 0.8367(7) 0.68925(14) -0.1591(4) 0.0343(10) Uani 1 1 d .
H27A H 0.7890 0.6838 -0.2353 0.041 Uiso 1 1 calc R
H27B H 0.8847 0.7117 -0.1601 0.041 Uiso 1 1 calc R
C28 C 0.4797(7) 0.59895(11) -0.0111(3) 0.0250(9) Uani 1 1 d .
C29 C 0.5021(8) 0.55798(14) 0.2884(5) 0.0432(14) Uani 1 1 d .
C30 C 0.6989(7) 0.42376(11) 0.6133(4) 0.0292(9) Uani 1 1 d .
H30A H 0.7384 0.4322 0.6876 0.035 Uiso 1 1 calc R
H30B H 0.7923 0.4079 0.5952 0.035 Uiso 1 1 calc R
C31 C 0.3240(7) 0.43310(11) 0.6750(4) 0.0305(9) Uani 1 1 d .
H31A H 0.1951 0.4258 0.6623 0.037 Uiso 1 1 calc R
H31B H 0.3554 0.4342 0.7554 0.037 Uiso 1 1 calc R
C32 C 0.3805(7) 0.39601(11) 0.4717(4) 0.0312(9) Uani 1 1 d .
H32A H 0.4733 0.3842 0.4339 0.037 Uiso 1 1 calc R
H32B H 0.2699 0.3822 0.4681 0.037 Uiso 1 1 calc R
C33 C 0.6460(8) 0.48366(14) 0.5711(5) 0.0384(12) Uani 1 1 d .
H33A H 0.6009 0.4960 0.5046 0.046 Uiso 1 1 calc R
H33B H 0.7560 0.4950 0.6058 0.046 Uiso 1 1 calc R
C34 C 0.4945(7) 0.48440(11) 0.6527(4) 0.0336(10) Uani 1 1 d .
H34A H 0.5540 0.4780 0.7256 0.040 Uiso 1 1 calc R
H34B H 0.4558 0.5073 0.6588 0.040 Uiso 1 1 calc R
C35 C 0.2073(7) 0.47342(12) 0.5277(4) 0.0280(9) Uani 1 1 d .
H35A H 0.2609 0.4919 0.4904 0.034 Uiso 1 1 calc R
H35B H 0.0872 0.4806 0.5491 0.034 Uiso 1 1 calc R
C36 C 0.1743(7) 0.44455(13) 0.4434(4) 0.0350(10) Uani 1 1 d .
H36A H 0.0943 0.4286 0.4754 0.042 Uiso 1 1 calc R
H36B H 0.1041 0.4533 0.3766 0.042 Uiso 1 1 calc R
C37 C 0.4774(7) 0.44399(13) 0.3597(4) 0.0314(10) Uani 1 1 d .
H37A H 0.4407 0.4670 0.3511 0.038 Uiso 1 1 calc R
H37B H 0.4854 0.4352 0.2852 0.038 Uiso 1 1 calc R
C38 C 0.6735(7) 0.44280(13) 0.4232(4) 0.0331(10) Uani 1 1 d .
H38A H 0.7213 0.4206 0.4147 0.040 Uiso 1 1 calc R
H38B H 0.7520 0.4576 0.3848 0.040 Uiso 1 1 calc R
C39 C 0.4775(6) 0.30134(12) 0.4652(4) 0.0296(9) Uani 1 1 d .
H39A H 0.3593 0.3107 0.4339 0.036 Uiso 1 1 calc R
H39B H 0.5744 0.3169 0.4502 0.036 Uiso 1 1 calc R
C40 C 0.2662(7) 0.27268(11) 0.6329(4) 0.0302(10) Uani 1 1 d .
H40A H 0.2737 0.2653 0.7101 0.036 Uiso 1 1 calc R
H40B H 0.1568 0.2868 0.6204 0.036 Uiso 1 1 calc R
C41 C 0.6631(7) 0.26948(12) 0.6637(5) 0.0345(10) Uani 1 1 d .
H41A H 0.7782 0.2787 0.6417 0.041 Uiso 1 1 calc R
H41B H 0.6751 0.2691 0.7449 0.041 Uiso 1 1 calc R
C42 C 0.3450(8) 0.25012(14) 0.3693(5) 0.0390(12) Uani 1 1 d .
H42A H 0.3876 0.2275 0.3616 0.047 Uiso 1 1 calc R
H42B H 0.2942 0.2575 0.2955 0.047 Uiso 1 1 calc R
C43 C 0.1896(7) 0.24942(11) 0.4414(5) 0.0322(10) Uani 1 1 d .
H43A H 0.1241 0.2704 0.4321 0.039 Uiso 1 1 calc R
H43B H 0.1028 0.2323 0.4127 0.039 Uiso 1 1 calc R
C44 C 0.3168(9) 0.21309(13) 0.5972(5) 0.0416(13) Uani 1 1 d .
H44A H 0.3313 0.1998 0.5314 0.050 Uiso 1 1 calc R
H44B H 0.2326 0.2013 0.6415 0.050 Uiso 1 1 calc R
C45 C 0.5027(8) 0.21602(13) 0.6643(5) 0.0393(13) Uani 1 1 d .
H45A H 0.4798 0.2243 0.7374 0.047 Uiso 1 1 calc R
H45B H 0.5511 0.1937 0.6753 0.047 Uiso 1 1 calc R
C46 C 0.7115(7) 0.22872(18) 0.5161(5) 0.0419(14) Uani 1 1 d .
H46A H 0.6441 0.2091 0.4884 0.050 Uiso 1 1 calc R
H46B H 0.8430 0.2229 0.5263 0.050 Uiso 1 1 calc R
C47 C 0.6873(8) 0.25417(15) 0.4264(4) 0.0405(12) Uani 1 1 d .
H47A H 0.7805 0.2712 0.4446 0.049 Uiso 1 1 calc R
H47B H 0.7165 0.2438 0.3575 0.049 Uiso 1 1 calc R
C48 C 0.7461(7) 0.32236(14) 0.9681(4) 0.0328(10) Uani 1 1 d .
H48A H 0.7359 0.2993 0.9458 0.039 Uiso 1 1 calc R
H48B H 0.8465 0.3319 0.9306 0.039 Uiso 1 1 calc R
C49 C 0.3523(9) 0.31703(12) 0.9710(5) 0.0446(13) Uani 1 1 d .
H49A H 0.2354 0.3292 0.9643 0.053 Uiso 1 1 calc R
H49B H 0.3336 0.2977 0.9234 0.053 Uiso 1 1 calc R
C50 C 0.5269(7) 0.38326(10) 0.9997(4) 0.0294(10) Uani 1 1 d .
H50A H 0.6389 0.3957 0.9887 0.035 Uiso 1 1 calc R
H50B H 0.4206 0.3965 0.9702 0.035 Uiso 1 1 calc R
C51 C 0.7288(9) 0.29759(14) 1.1556(5) 0.0442(13) Uani 1 1 d .
H51A H 0.7179 0.3064 1.2297 0.053 Uiso 1 1 calc R
H51B H 0.8179 0.2795 1.1636 0.053 Uiso 1 1 calc R
C52 C 0.5401(9) 0.28382(11) 1.1092(5) 0.0446(15) Uani 1 1 d .
H52A H 0.5586 0.2716 1.0416 0.054 Uiso 1 1 calc R
H52B H 0.5027 0.2679 1.1629 0.054 Uiso 1 1 calc R
C53 C 0.3391(7) 0.32890(16) 1.1752(4) 0.0384(12) Uani 1 1 d .
H53A H 0.2150 0.3234 1.1943 0.046 Uiso 1 1 calc R
H53B H 0.4259 0.3244 1.2407 0.046 Uiso 1 1 calc R
C54 C 0.3444(6) 0.36492(13) 1.1523(4) 0.0295(9) Uani 1 1 d .
H54A H 0.2445 0.3699 1.0943 0.035 Uiso 1 1 calc R
H54B H 0.3161 0.3764 1.2194 0.035 Uiso 1 1 calc R
C55 C 0.6873(8) 0.37406(14) 1.1902(5) 0.0398(12) Uani 1 1 d .
H55A H 0.6556 0.3624 1.2562 0.048 Uiso 1 1 calc R
H55B H 0.7353 0.3956 1.2145 0.048 Uiso 1 1 calc R
C56 C 0.8471(7) 0.35481(13) 1.1417(4) 0.0362(10) Uani 1 1 d .
H56A H 0.8988 0.3690 1.0876 0.043 Uiso 1 1 calc R
H56B H 0.9450 0.3511 1.2022 0.043 Uiso 1 1 calc R
C57 C 0.9737(7) 0.33883(13) 0.5118(4) 0.0354(11) Uani 1 1 d .
C58 C 1.0159(7) 0.37676(12) 0.8187(3) 0.0285(10) Uani 1 1 d .
N1 N 0.8464(7) 0.63349(11) 0.5524(4) 0.0356(9) Uani 1 1 d .
N2 N 1.2631(5) 0.61133(11) 0.5571(3) 0.0296(8) Uani 1 1 d .
N3 N 0.9661(6) 0.55915(10) 0.5903(3) 0.0282(8) Uani 1 1 d .
N4 N 0.8709(6) 0.46864(9) 0.1527(4) 0.0308(9) Uani 1 1 d .
N5 N 1.1890(6) 0.48896(11) 0.0109(4) 0.0311(9) Uani 1 1 d .
N6 N 0.7826(6) 0.49747(11) -0.0843(3) 0.0320(8) Uani 1 1 d .
N7 N 0.9915(6) 0.66762(10) -0.1269(4) 0.0301(8) Uani 1 1 d .
N8 N 1.1454(6) 0.70084(11) 0.0982(4) 0.0331(9) Uani 1 1 d .
N9 N 0.7183(6) 0.69573(12) 0.0315(4) 0.0323(9) Uani 1 1 d .
N10 N 0.4857(7) 0.54199(13) 0.3698(4) 0.0437(11) Uani 1 1 d .
N11 N 0.4597(8) 0.60986(12) -0.1007(6) 0.0520(14) Uani 1 1 d .
N12 N 0.7013(6) 0.45058(10) 0.5368(4) 0.0303(9) Uani 1 1 d .
N13 N 0.3329(6) 0.46547(12) 0.6324(3) 0.0319(9) Uani 1 1 d .
N14 N 0.3315(5) 0.42663(11) 0.4082(3) 0.0288(8) Uani 1 1 d .
N15 N 0.5087(6) 0.27046(11) 0.4036(4) 0.0332(9) Uani 1 1 d .
N16 N 0.2331(6) 0.24369(10) 0.5622(4) 0.0315(9) Uani 1 1 d .
N17 N 0.6537(7) 0.23610(11) 0.6267(4) 0.0355(10) Uani 1 1 d .
N18 N 0.8030(7) 0.32328(11) 1.0884(4) 0.0372(9) Uani 1 1 d .
N19 N 0.3850(6) 0.30583(11) 1.0826(4) 0.0372(10) Uani 1 1 d .
N20 N 0.5185(8) 0.37909(11) 1.1177(4) 0.0410(11) Uani 1 1 d .
N21 N 0.9607(7) 0.33067(13) 0.4222(4) 0.0447(12) Uani 1 1 d .
N22 N 1.0381(7) 0.39116(16) 0.9023(4) 0.0478(13) Uani 1 1 d .
P1 P 0.98679(17) 0.59351(3) 0.38246(9) 0.0263(2) Uani 1 1 d .
P2 P 0.94881(18) 0.53592(3) 0.09793(9) 0.0255(2) Uani 1 1 d .
P3 P 0.95204(17) 0.63963(3) 0.08720(10) 0.0265(2) Uani 1 1 d .
P4 P 0.47167(17) 0.40061(3) 0.62042(9) 0.0242(2) Uani 1 1 d .
P5 P 0.47365(18) 0.29874(3) 0.61789(10) 0.0267(2) Uani 1 1 d .
P6 P 0.52769(18) 0.34314(3) 0.91366(10) 0.0281(2) Uani 1 1 d .
Au1 Au 0.95424(3) 0.588439(4) 0.183375(16) 0.03062(5) Uani 1 1 d .
Au2 Au 0.49584(3) 0.580199(4) 0.143525(17) 0.03062(5) Uani 1 1 d .
Au3 Au 0.48751(3) 0.349473(4) 0.716367(15) 0.03004(5) Uani 1 1 d .
Au4 Au 1.00917(3) 0.356819(4) 0.668433(16) 0.02883(5) Uani 1 1 d .

loop_
_atom_site_aniso_label
_atom_site_aniso_U_11
_atom_site_aniso_U_22
_atom_site_aniso_U_33
_atom_site_aniso_U_23
_atom_site_aniso_U_13
_atom_site_aniso_U_12
C1 0.014(2) 0.033(2) 0.041(3) 0.0021(19) -0.0069(17) 0.0041(16)
C2 0.050(3) 0.026(2) 0.041(3) 0.0065(19) 0.012(2) 0.002(2)
C3 0.032(2) 0.040(3) 0.033(3) -0.0008(19) -0.0098(19) -0.013(2)
C4 0.053(3) 0.048(3) 0.0108(19) 0.0055(18) 0.0095(19) -0.001(2)
C5 0.047(3) 0.032(2) 0.038(3) 0.011(2) 0.004(2) -0.011(2)
C6 0.047(3) 0.047(3) 0.034(3) 0.006(2) 0.017(2) 0.001(2)
C7 0.065(4) 0.042(3) 0.0085(18) -0.0004(17) 0.0043(19) -0.001(2)
C8 0.032(3) 0.046(3) 0.041(3) 0.001(2) 0.017(2) -0.010(2)
C9 0.044(3) 0.027(2) 0.062(4) -0.009(2) 0.025(3) -0.005(2)
C10 0.043(3) 0.029(2) 0.034(2) 0.0093(19) 0.008(2) 0.0047(19)
C11 0.055(3) 0.025(2) 0.023(2) -0.0035(16) 0.009(2) 0.0060(19)
C12 0.024(2) 0.038(2) 0.036(2) 0.0018(19) 0.0038(18) -0.0085(17)
C13 0.035(2) 0.025(2) 0.036(3) -0.0052(18) 0.0041(19) -0.0153(18)
C14 0.025(2) 0.025(2) 0.046(3) -0.0038(19) 0.005(2) 0.0010(17)
C15 0.029(2) 0.040(3) 0.030(2) 0.0034(19) 0.0048(18) 0.0077(19)
C16 0.049(3) 0.058(3) 0.015(2) 0.008(2) 0.009(2) 0.022(3)
C17 0.041(3) 0.030(2) 0.035(3) -0.0016(19) 0.008(2) -0.0047(19)
C18 0.030(2) 0.034(2) 0.031(2) 0.0121(18) 0.0050(19) -0.0066(19)
C19 0.031(2) 0.0135(17) 0.034(2) 0.0106(16) 0.0088(18) 0.0065(15)
C20 0.044(3) 0.035(3) 0.036(3) -0.002(2) 0.004(2) -0.012(2)
C21 0.041(3) 0.024(2) 0.023(2) 0.0021(16) 0.0090(18) -0.0022(18)
C22 0.035(3) 0.024(2) 0.035(2) 0.0026(18) 0.0066(19) 0.0000(18)
C23 0.048(3) 0.0130(18) 0.059(3) -0.0093(19) 0.033(3) -0.0093(18)
C24 0.050(3) 0.025(2) 0.039(3) 0.0053(19) 0.008(2) -0.001(2)
C25 0.051(3) 0.0169(19) 0.040(3) 0.0047(17) 0.009(2) 0.0003(19)
C26 0.031(3) 0.048(3) 0.027(2) 0.014(2) -0.0058(19) 0.014(2)
C27 0.034(3) 0.041(3) 0.028(2) 0.0045(19) 0.0040(19) 0.010(2)
C28 0.036(2) 0.022(2) 0.0161(19) 0.0010(15) 0.0004(16) -0.0046(16)
C29 0.045(3) 0.031(3) 0.050(3) -0.018(2) -0.014(2) 0.001(2)
C30 0.038(3) 0.025(2) 0.024(2) 0.0089(16) -0.0006(18) -0.0101(17)
C31 0.041(3) 0.0202(18) 0.031(2) 0.0029(16) 0.0062(19) -0.0005(16)
C32 0.042(3) 0.0255(19) 0.029(2) -0.0077(17) 0.0161(19) -0.0019(18)
C33 0.041(3) 0.038(3) 0.035(3) -0.010(2) 0.002(2) -0.012(2)
C34 0.049(3) 0.0179(19) 0.035(2) 0.0058(16) 0.011(2) 0.0083(16)
C35 0.031(2) 0.027(2) 0.025(2) -0.0008(17) -0.0031(18) -0.0030(17)
C36 0.037(3) 0.039(3) 0.028(2) 0.0094(19) 0.0010(19) 0.003(2)
C37 0.035(3) 0.035(2) 0.023(2) 0.0035(17) -0.0011(18) -0.0028(19)
C38 0.028(2) 0.039(2) 0.033(2) 0.002(2) 0.0034(19) -0.0001(19)
C39 0.022(2) 0.031(2) 0.033(2) 0.0104(17) -0.0051(18) 0.0045(17)
C40 0.043(3) 0.021(2) 0.030(2) 0.0028(16) 0.018(2) 0.0097(17)
C41 0.036(3) 0.024(2) 0.046(3) 0.0026(19) 0.013(2) 0.0004(18)
C42 0.044(3) 0.033(2) 0.040(3) -0.011(2) -0.001(2) -0.016(2)
C43 0.026(2) 0.0187(19) 0.052(3) 0.0035(19) 0.001(2) -0.0074(16)
C44 0.050(3) 0.028(2) 0.051(3) -0.005(2) 0.026(3) -0.004(2)
C45 0.061(4) 0.022(2) 0.037(3) -0.0087(18) 0.016(2) -0.006(2)
C46 0.023(2) 0.070(4) 0.033(3) -0.017(3) 0.006(2) 0.001(2)
C47 0.042(3) 0.050(3) 0.032(3) -0.010(2) 0.017(2) 0.007(2)
C48 0.029(2) 0.041(3) 0.030(2) 0.0007(19) 0.0120(18) 0.0086(19)
C49 0.079(4) 0.018(2) 0.039(3) -0.0089(19) 0.013(3) -0.011(2)
C50 0.054(3) 0.0109(16) 0.024(2) -0.0065(15) 0.0063(19) -0.0125(17)
C51 0.055(3) 0.036(3) 0.045(3) 0.007(2) 0.023(3) 0.013(2)
C52 0.071(4) 0.0139(19) 0.055(3) -0.011(2) 0.040(3) -0.011(2)
C53 0.023(2) 0.061(3) 0.032(3) -0.003(2) 0.0041(19) -0.005(2)
C54 0.022(2) 0.043(3) 0.022(2) -0.0031(18) -0.0017(16) 0.0048(18)
C55 0.047(3) 0.038(3) 0.036(3) 0.001(2) 0.018(2) -0.002(2)
C56 0.043(3) 0.033(2) 0.031(2) -0.003(2) 0.0007(19) 0.001(2)
C57 0.037(3) 0.035(3) 0.034(3) 0.007(2) -0.001(2) -0.009(2)
C58 0.047(3) 0.032(2) 0.0042(17) -0.0049(14) -0.0079(16) 0.0144(19)
N1 0.046(3) 0.028(2) 0.033(2) 0.0051(16) 0.0086(18) -0.0029(18)
N2 0.0212(19) 0.037(2) 0.031(2) -0.0012(16) 0.0050(15) -0.0035(15)
N3 0.035(2) 0.0254(18) 0.0254(19) 0.0065(14) 0.0069(15) 0.0015(15)
N4 0.045(2) 0.0107(15) 0.038(2) -0.0009(14) 0.0130(18) -0.0080(15)
N5 0.029(2) 0.030(2) 0.034(2) -0.0053(17) 0.0007(16) -0.0133(16)
N6 0.035(2) 0.035(2) 0.0244(19) 0.0047(16) -0.0055(16) 0.0006(16)
N7 0.029(2) 0.0248(19) 0.037(2) 0.0055(16) 0.0044(16) -0.0033(15)
N8 0.031(2) 0.0261(19) 0.043(2) -0.0016(17) 0.0093(18) -0.0103(16)
N9 0.026(2) 0.039(2) 0.031(2) -0.0020(17) 0.0015(16) -0.0040(17)
N10 0.050(3) 0.042(2) 0.039(2) 0.028(2) 0.006(2) 0.012(2)
N11 0.050(3) 0.026(2) 0.082(4) 0.007(2) 0.018(3) 0.0030(19)
N12 0.037(2) 0.0203(18) 0.033(2) 0.0110(15) 0.0015(17) -0.0020(15)
N13 0.028(2) 0.043(2) 0.025(2) 0.0000(16) 0.0027(16) 0.0016(17)
N14 0.0230(18) 0.042(2) 0.0210(17) 0.0137(15) 0.0008(14) 0.0035(15)
N15 0.035(2) 0.030(2) 0.035(2) -0.0081(16) 0.0021(17) 0.0033(17)
N16 0.035(2) 0.0171(17) 0.044(2) -0.0085(16) 0.0092(18) -0.0076(15)
N17 0.052(3) 0.029(2) 0.027(2) 0.0082(16) 0.0100(18) -0.0050(18)
N18 0.050(3) 0.032(2) 0.030(2) -0.0005(17) 0.0037(18) 0.0069(18)
N19 0.042(2) 0.035(2) 0.037(2) 0.0033(18) 0.0175(18) -0.0149(18)
N20 0.064(3) 0.030(2) 0.033(2) 0.0087(17) 0.028(2) 0.006(2)
N21 0.054(3) 0.040(3) 0.039(3) -0.017(2) -0.002(2) -0.022(2)
N22 0.040(3) 0.085(4) 0.017(2) -0.013(2) -0.0065(17) -0.017(2)
P1 0.0379(6) 0.0184(5) 0.0235(5) 0.0027(4) 0.0083(4) 0.0040(4)
P2 0.0387(6) 0.0165(5) 0.0218(5) 0.0024(4) 0.0056(4) -0.0031(4)
P3 0.0363(6) 0.0162(5) 0.0281(5) -0.0025(4) 0.0085(4) -0.0033(4)
P4 0.0324(6) 0.0185(5) 0.0223(5) -0.0034(4) 0.0059(4) -0.0009(4)
P5 0.0355(6) 0.0182(5) 0.0263(5) 0.0024(4) 0.0025(4) -0.0022(4)
P6 0.0400(6) 0.0160(5) 0.0295(6) 0.0012(4) 0.0094(5) 0.0000(4)
Au1 0.04687(11) 0.01895(8) 0.02651(9) -0.00034(6) 0.00605(8) -0.00268(7)
Au2 0.03412(10) 0.02269(9) 0.03417(10) -0.00049(7) -0.00075(7) -0.00299(7)
Au3 0.04507(11) 0.01989(9) 0.02563(9) 0.00013(6) 0.00589(7) -0.00087(7)
Au4 0.03442(10) 0.02077(9) 0.03092(9) -0.00092(7) 0.00162(7) 0.00114(7)

loop_
_atom_type_symbol
_atom_type_description
_atom_type_scat_dispersion_real
_atom_type_scat_dispersion_imag
_atom_type_scat_source
C C 0.0181 0.0091 'International Tables Vol C Tables 4.2.6.8 and 6.1.1.4'
H H 0.0000 0.0000 'International Tables Vol C Tables 4.2.6.8 and 6.1.1.4'
N N 0.0311 0.0180 'International Tables Vol C Tables 4.2.6.8 and 6.1.1.4'
P P 0.2955 0.4335 'International Tables Vol C Tables 4.2.6.8 and 6.1.1.4'
Au Au -4.4197 7.2980 'International Tables Vol C Tables 4.2.6.8 and 6.1.1.4'

loop_
_geom_angle_atom_site_label_1
_geom_angle_atom_site_label_2
_geom_angle_atom_site_label_3
_geom_angle
N1 C1 P1 119.3(3)
N1 C1 H1A 107.5
P1 C1 H1A 107.5
N1 C1 H1B 107.5
P1 C1 H1B 107.5
H1A C1 H1B 107.0
N2 C2 P1 117.0(4)
N2 C2 H2A 108.0
P1 C2 H2A 108.0
N2 C2 H2B 108.0
P1 C2 H2B 108.0
H2A C2 H2B 107.3
N3 C3 P1 120.9(4)
N3 C3 H3A 107.1
P1 C3 H3A 107.1
N3 C3 H3B 107.1
P1 C3 H3B 107.1
H3A C3 H3B 106.8
C5 C4 N1 122.7(5)
C5 C4 H4A 106.7
N1 C4 H4A 106.7
C5 C4 H4B 106.7
N1 C4 H4B 106.7
H4A C4 H4B 106.6
N2 C5 C4 119.0(5)
N2 C5 H5A 107.6
C4 C5 H5A 107.6
N2 C5 H5B 107.6
C4 C5 H5B 107.6
H5A C5 H5B 107.0
N2 C6 C7 115.3(5)
N2 C6 H6A 108.5
C7 C6 H6A 108.5
N2 C6 H6B 108.5
C7 C6 H6B 108.5
H6A C6 H6B 107.5
N3 C7 C6 119.2(4)
N3 C7 H7A 107.5
C6 C7 H7A 107.5
N3 C7 H7B 107.5
C6 C7 H7B 107.5
H7A C7 H7B 107.0
N3 C8 C9 118.0(4)
N3 C8 H8A 107.8
C9 C8 H8A 107.8
N3 C8 H8B 107.8
C9 C8 H8B 107.8
H8A C8 H8B 107.1
N1 C9 C8 117.0(5)
N1 C9 H9A 108.0
C8 C9 H9A 108.0
N1 C9 H9B 108.0
C8 C9 H9B 108.0
H9A C9 H9B 107.3
N6 C10 P2 115.9(3)
N6 C10 H10A 108.3
P2 C10 H10A 108.3
N6 C10 H10B 108.3
P2 C10 H10B 108.3
H10A C10 H10B 107.4
N4 C11 P2 118.5(3)
N4 C11 H11A 107.7
P2 C11 H11A 107.7
N4 C11 H11B 107.7
P2 C11 H11B 107.7
H11A C11 H11B 107.1
N5 C12 P2 119.7(3)
N5 C12 H12A 107.4
P2 C12 H12A 107.4
N5 C12 H12B 107.4
P2 C12 H12B 107.4
H12A C12 H12B 106.9
N6 C13 C14 114.6(4)
N6 C13 H13A 108.6
C14 C13 H13A 108.6
N6 C13 H13B 108.6
C14 C13 H13B 108.6
H13A C13 H13B 107.6
N4 C14 C13 119.9(4)
N4 C14 H14A 107.3
C13 C14 H14A 107.3
N4 C14 H14B 107.3
C13 C14 H14B 107.3
H14A C14 H14B 106.9
N4 C15 C16 117.1(4)
N4 C15 H15A 108.0
C16 C15 H15A 108.0
N4 C15 H15B 108.0
C16 C15 H15B 108.0
H15A C15 H15B 107.3
N5 C16 C15 121.2(4)
N5 C16 H16A 107.0
C15 C16 H16A 107.0
N5 C16 H16B 107.0
C15 C16 H16B 107.0
H16A C16 H16B 106.8
N5 C17 C18 118.8(4)
N5 C17 H17A 107.6
C18 C17 H17A 107.6
N5 C17 H17B 107.6
C18 C17 H17B 107.6
H17A C17 H17B 107.0
N6 C18 C17 116.5(4)
N6 C18 H18A 108.2
C17 C18 H18A 108.2
N6 C18 H18B 108.2
C17 C18 H18B 108.2
H18A C18 H18B 107.3
N7 C19 P3 120.3(3)
N7 C19 H19A 107.2
P3 C19 H19A 107.2
N7 C19 H19B 107.2
P3 C19 H19B 107.2
H19A C19 H19B 106.9
N8 C20 P3 117.4(4)
N8 C20 H20A 107.9
P3 C20 H20A 107.9
N8 C20 H20B 107.9
P3 C20 H20B 107.9
H20A C20 H20B 107.2
N9 C21 P3 119.6(3)
N9 C21 H21A 107.4
P3 C21 H21A 107.4
N9 C21 H21B 107.4
P3 C21 H21B 107.4
H21A C21 H21B 106.9
N7 C22 C23 118.6(4)
N7 C22 H22A 107.7
C23 C22 H22A 107.7
N7 C22 H22B 107.7
C23 C22 H22B 107.7
H22A C22 H22B 107.1
N8 C23 C22 115.5(4)
N8 C23 H23A 108.4
C22 C23 H23A 108.4
N8 C23 H23B 108.4
C22 C23 H23B 108.4
H23A C23 H23B 107.5
N8 C24 C25 119.1(5)
N8 C24 H24A 107.5
C25 C24 H24A 107.5
N8 C24 H24B 107.5
C25 C24 H24B 107.5
H24A C24 H24B 107.0
N9 C25 C24 119.3(4)
N9 C25 H25A 107.5
C24 C25 H25A 107.5
N9 C25 H25B 107.5
C24 C25 H25B 107.5
H25A C25 H25B 107.0
N9 C26 C27 116.1(4)
N9 C26 H26A 108.3
C27 C26 H26A 108.3
N9 C26 H26B 108.3
C27 C26 H26B 108.3
H26A C26 H26B 107.4
N7 C27 C26 118.4(4)
N7 C27 H27A 107.7
C26 C27 H27A 107.7
N7 C27 H27B 107.7
C26 C27 H27B 107.7
H27A C27 H27B 107.1
N11 C28 Au2 176.2(5)
N10 C29 Au2 170.9(5)
N12 C30 P4 118.3(3)
N12 C30 H30A 107.7
P4 C30 H30A 107.7
N12 C30 H30B 107.7
P4 C30 H30B 107.7
H30A C30 H30B 107.1
N13 C31 P4 118.7(3)
N13 C31 H31A 107.6
P4 C31 H31A 107.6
N13 C31 H31B 107.6
P4 C31 H31B 107.6
H31A C31 H31B 107.1
N14 C32 P4 117.2(3)
N14 C32 H32A 108.0
P4 C32 H32A 108.0
N14 C32 H32B 108.0
P4 C32 H32B 108.0
H32A C32 H32B 107.2
N12 C33 C34 115.3(4)
N12 C33 H33A 108.4
C34 C33 H33A 108.4
N12 C33 H33B 108.4
C34 C33 H33B 108.4
H33A C33 H33B 107.5
N13 C34 C33 120.7(4)
N13 C34 H34A 107.1
C33 C34 H34A 107.1
N13 C34 H34B 107.1
C33 C34 H34B 107.1
H34A C34 H34B 106.8
N13 C35 C36 115.1(4)
N13 C35 H35A 108.5
C36 C35 H35A 108.5
N13 C35 H35B 108.5
C36 C35 H35B 108.5
H35A C35 H35B 107.5
N14 C36 C35 119.9(4)
N14 C36 H36A 107.3
C35 C36 H36A 107.3
N14 C36 H36B 107.3
C35 C36 H36B 107.3
H36A C36 H36B 106.9
N14 C37 C38 117.2(4)
N14 C37 H37A 108.0
C38 C37 H37A 108.0
N14 C37 H37B 108.0
C38 C37 H37B 108.0
H37A C37 H37B 107.3
N12 C38 C37 120.8(4)
N12 C38 H38A 107.1
C37 C38 H38A 107.1
N12 C38 H38B 107.1
C37 C38 H38B 107.1
H38A C38 H38B 106.8
N15 C39 P5 118.0(3)
N15 C39 H39A 107.8
P5 C39 H39A 107.8
N15 C39 H39B 107.8
P5 C39 H39B 107.8
H39A C39 H39B 107.2
N16 C40 P5 119.2(3)
N16 C40 H40A 107.5
P5 C40 H40A 107.5
N16 C40 H40B 107.5
P5 C40 H40B 107.5
H40A C40 H40B 107.0
N17 C41 P5 120.3(4)
N17 C41 H41A 107.2
P5 C41 H41A 107.2
N17 C41 H41B 107.2
P5 C41 H41B 107.2
H41A C41 H41B 106.9
N15 C42 C43 118.7(4)
N15 C42 H42A 107.6
C43 C42 H42A 107.6
N15 C42 H42B 107.6
C43 C42 H42B 107.6
H42A C42 H42B 107.1
N16 C43 C42 118.8(4)
N16 C43 H43A 107.6
C42 C43 H43A 107.6
N16 C43 H43B 107.6
C42 C43 H43B 107.6
H43A C43 H43B 107.0
N16 C44 C45 114.8(5)
N16 C44 H44A 108.6
C45 C44 H44A 108.6
N16 C44 H44B 108.6
C45 C44 H44B 108.6
H44A C44 H44B 107.5
N17 C45 C44 122.0(5)
N17 C45 H45A 106.8
C44 C45 H45A 106.8
N17 C45 H45B 106.8
C44 C45 H45B 106.8
H45A C45 H45B 106.7
N17 C46 C47 119.6(5)
N17 C46 H46A 107.4
C47 C46 H46A 107.4
N17 C46 H46B 107.4
C47 C46 H46B 107.4
H46A C46 H46B 107.0
N15 C47 C46 119.2(5)
N15 C47 H47A 107.5
C46 C47 H47A 107.5
N15 C47 H47B 107.5
C46 C47 H47B 107.5
H47A C47 H47B 107.0
N18 C48 P6 118.8(3)
N18 C48 H48A 107.6
P6 C48 H48A 107.6
N18 C48 H48B 107.6
P6 C48 H48B 107.6
H48A C48 H48B 107.0
N19 C49 P6 119.2(4)
N19 C49 H49A 107.5
P6 C49 H49A 107.5
N19 C49 H49B 107.5
P6 C49 H49B 107.5
H49A C49 H49B 107.0
N20 C50 P6 115.8(3)
N20 C50 H50A 108.3
P6 C50 H50A 108.3
N20 C50 H50B 108.3
P6 C50 H50B 108.3
H50A C50 H50B 107.4
N18 C51 C52 115.1(5)
N18 C51 H51A 108.5
C52 C51 H51A 108.5
N18 C51 H51B 108.5
C52 C51 H51B 108.5
H51A C51 H51B 107.5
N19 C52 C51 120.0(4)
N19 C52 H52A 107.3
C51 C52 H52A 107.3
N19 C52 H52B 107.3
C51 C52 H52B 107.3
H52A C52 H52B 106.9
C54 C53 N19 117.2(4)
C54 C53 H53A 108.0
N19 C53 H53A 108.0
C54 C53 H53B 108.0
N19 C53 H53B 108.0
H53A C53 H53B 107.2
N20 C54 C53 118.2(4)
N20 C54 H54A 107.8
C53 C54 H54A 107.8
N20 C54 H54B 107.8
C53 C54 H54B 107.8
H54A C54 H54B 107.1
N20 C55 C56 117.2(5)
N20 C55 H55A 108.0
C56 C55 H55A 108.0
N20 C55 H55B 108.0
C56 C55 H55B 108.0
H55A C55 H55B 107.2
N18 C56 C55 118.1(5)
N18 C56 H56A 107.8
C55 C56 H56A 107.8
N18 C56 H56B 107.8
C55 C56 H56B 107.8
H56A C56 H56B 107.1
N21 C57 Au4 175.1(5)
N22 C58 Au4 170.9(5)
C1 N1 C9 119.2(4)
C1 N1 C4 115.8(4)
C9 N1 C4 115.1(4)
C2 N2 C5 118.9(4)
C2 N2 C6 117.8(4)
C5 N2 C6 118.1(4)
C7 N3 C8 119.1(4)
C7 N3 C3 121.7(4)
C8 N3 C3 110.2(4)
C14 N4 C11 114.4(4)
C14 N4 C15 119.0(4)
C11 N4 C15 119.9(4)
C12 N5 C17 118.6(4)
C12 N5 C16 118.2(4)
C17 N5 C16 116.8(4)
C18 N6 C10 117.0(4)
C18 N6 C13 119.1(4)
C10 N6 C13 119.6(4)
C19 N7 C27 120.2(4)
C19 N7 C22 114.9(4)
C27 N7 C22 117.7(4)
C20 N8 C23 121.9(4)
C20 N8 C24 119.1(5)
C23 N8 C24 114.3(4)
C21 N9 C25 116.6(4)
C21 N9 C26 116.4(4)
C25 N9 C26 119.9(5)
C38 N12 C30 116.8(4)
C38 N12 C33 117.7(4)
C30 N12 C33 119.4(4)
C34 N13 C31 121.0(4)
C34 N13 C35 116.6(4)
C31 N13 C35 117.1(4)
C37 N14 C36 120.1(4)
C37 N14 C32 118.2(4)
C36 N14 C32 115.0(4)
C47 N15 C42 118.2(5)
C47 N15 C39 117.8(4)
C42 N15 C39 117.1(4)
C44 N16 C40 119.4(5)
C44 N16 C43 118.0(4)
C40 N16 C43 117.1(4)
C41 N17 C46 118.0(5)
C41 N17 C45 116.3(4)
C46 N17 C45 117.1(5)
C56 N18 C51 117.4(4)
C56 N18 C48 119.1(4)
C51 N18 C48 116.8(5)
C49 N19 C52 117.4(5)
C49 N19 C53 118.2(5)
C52 N19 C53 116.1(4)
C55 N20 C50 119.8(5)
C55 N20 C54 117.7(4)
C50 N20 C54 116.6(5)
C3 P1 C1 102.3(3)
C3 P1 C2 103.1(2)
C1 P1 C2 103.4(2)
C3 P1 Au1 118.74(18)
C1 P1 Au1 114.62(15)
C2 P1 Au1 112.82(17)
C12 P2 C10 102.1(2)
C12 P2 C11 103.0(2)
C10 P2 C11 102.9(2)
C12 P2 Au1 116.54(16)
C10 P2 Au1 117.40(16)
C11 P2 Au1 112.93(14)
C21 P3 C19 103.7(2)
C21 P3 C20 100.7(2)
C19 P3 C20 102.7(2)
C21 P3 Au1 115.99(15)
C19 P3 Au1 117.30(14)
C20 P3 Au1 114.27(19)
C32 P4 C31 104.7(2)
C32 P4 C30 103.2(2)
C31 P4 C30 101.3(2)
C32 P4 Au3 112.23(15)
C31 P4 Au3 116.62(15)
C30 P4 Au3 117.10(15)
C39 P5 C41 104.3(2)
C39 P5 C40 103.0(2)
C41 P5 C40 100.7(2)
C39 P5 Au3 116.43(16)
C41 P5 Au3 114.48(18)
C40 P5 Au3 115.95(15)
C49 P6 C48 101.5(3)
C49 P6 C50 104.0(2)
C48 P6 C50 104.1(2)
C49 P6 Au3 114.83(19)
C48 P6 Au3 114.58(16)
C50 P6 Au3 116.07(15)
P2 Au1 P3 125.10(4)
P2 Au1 P1 120.62(4)
P3 Au1 P1 114.12(4)
P2 Au1 Au2 82.78(3)
P3 Au1 Au2 93.49(3)
P1 Au1 Au2 98.49(3)
C29 Au2 C28 174.60(19)
C29 Au2 Au1 89.19(17)
C28 Au2 Au1 93.35(14)
P4 Au3 P5 121.11(4)
P4 Au3 P6 125.21(4)
P5 Au3 P6 113.65(4)
C58 Au4 C57 173.5(2)

loop_
_geom_bond_atom_site_label_1
_geom_bond_atom_site_label_2
_geom_bond_distance
C1 N1 1.420(7)
C1 P1 1.892(5)
C1 H1A 0.9700
C1 H1B 0.9700
C2 N2 1.411(7)
C2 P1 1.896(6)
C2 H2A 0.9700
C2 H2B 0.9700
C3 N3 1.499(6)
C3 P1 1.800(6)
C3 H3A 0.9700
C3 H3B 0.9700
C4 C5 1.457(8)
C4 N1 1.461(7)
C4 H4A 0.9700
C4 H4B 0.9700
C5 N2 1.422(7)
C5 H5A 0.9700
C5 H5B 0.9700
C6 N2 1.459(7)
C6 C7 1.519(8)
C6 H6A 0.9700
C6 H6B 0.9700
C7 N3 1.407(7)
C7 H7A 0.9700
C7 H7B 0.9700
C8 N3 1.472(7)
C8 C9 1.531(7)
C8 H8A 0.9700
C8 H8B 0.9700
C9 N1 1.456(7)
C9 H9A 0.9700
C9 H9B 0.9700
C10 N6 1.457(6)
C10 P2 1.891(5)
C10 H10A 0.9700
C10 H10B 0.9700
C11 N4 1.430(6)
C11 P2 1.893(5)
C11 H11A 0.9700
C11 H11B 0.9700
C12 N5 1.418(7)
C12 P2 1.854(5)
C12 H12A 0.9700
C12 H12B 0.9700
C13 N6 1.467(6)
C13 C14 1.554(8)
C13 H13A 0.9700
C13 H13B 0.9700
C14 N4 1.385(7)
C14 H14A 0.9700
C14 H14B 0.9700
C15 N4 1.466(6)
C15 C16 1.499(8)
C15 H15A 0.9700
C15 H15B 0.9700
C16 N5 1.439(7)
C16 H16A 0.9700
C16 H16B 0.9700
C17 N5 1.428(7)
C17 C18 1.532(7)
C17 H17A 0.9700
C17 H17B 0.9700
C18 N6 1.453(7)
C18 H18A 0.9700
C18 H18B 0.9700
C19 N7 1.417(5)
C19 P3 1.860(5)
C19 H19A 0.9700
C19 H19B 0.9700
C20 N8 1.393(7)
C20 P3 1.909(5)
C20 H20A 0.9700
C20 H20B 0.9700
C21 N9 1.444(6)
C21 P3 1.856(5)
C21 H21A 0.9700
C21 H21B 0.9700
C22 N7 1.480(6)
C22 C23 1.594(7)
C22 H22A 0.9700
C22 H22B 0.9700
C23 N8 1.436(7)
C23 H23A 0.9700
C23 H23B 0.9700
C24 N8 1.465(7)
C24 C25 1.497(8)
C24 H24A 0.9700
C24 H24B 0.9700
C25 N9 1.461(6)
C25 H25A 0.9700
C25 H25B 0.9700
C26 N9 1.475(7)
C26 C27 1.516(7)
C26 H26A 0.9700
C26 H26B 0.9700
C27 N7 1.437(6)
C27 H27A 0.9700
C27 H27B 0.9700
C28 N11 1.159(8)
C28 Au2 1.998(4)
C29 N10 1.188(8)
C29 Au2 1.955(7)
C30 N12 1.422(5)
C30 P4 1.893(5)
C30 H30A 0.9700
C30 H30B 0.9700
C31 N13 1.408(6)
C31 P4 1.851(5)
C31 H31A 0.9700
C31 H31B 0.9700
C32 N14 1.477(6)
C32 P4 1.848(5)
C32 H32A 0.9700
C32 H32B 0.9700
C33 N12 1.466(7)
C33 C34 1.539(7)
C33 H33A 0.9700
C33 H33B 0.9700
C34 N13 1.393(7)
C34 H34A 0.9700
C34 H34B 0.9700
C35 N13 1.506(6)
C35 C36 1.547(7)
C35 H35A 0.9700
C35 H35B 0.9700
C36 N14 1.442(7)
C36 H36A 0.9700
C36 H36B 0.9700
C37 N14 1.435(6)
C37 C38 1.534(7)
C37 H37A 0.9700
C37 H37B 0.9700
C38 N12 1.394(7)
C38 H38A 0.9700
C38 H38B 0.9700
C39 N15 1.479(6)
C39 P5 1.841(5)
C39 H39A 0.9700
C39 H39B 0.9700
C40 N16 1.452(6)
C40 P5 1.850(5)
C40 H40A 0.9700
C40 H40B 0.9700
C41 N17 1.419(7)
C41 P5 1.845(5)
C41 H41A 0.9700
C41 H41B 0.9700
C42 N15 1.460(6)
C42 C43 1.484(8)
C42 H42A 0.9700
C42 H42B 0.9700
C43 N16 1.471(7)
C43 H43A 0.9700
C43 H43B 0.9700
C44 N16 1.420(7)
C44 C45 1.493(9)
C44 H44A 0.9700
C44 H44B 0.9700
C45 N17 1.464(7)
C45 H45A 0.9700
C45 H45B 0.9700
C46 N17 1.463(6)
C46 C47 1.487(9)
C46 H46A 0.9700
C46 H46B 0.9700
C47 N15 1.445(7)
C47 H47A 0.9700
C47 H47B 0.9700
C48 N18 1.461(7)
C48 P6 1.841(5)
C48 H48A 0.9700
C48 H48B 0.9700
C49 N19 1.411(7)
C49 P6 1.833(6)
C49 H49A 0.9700
C49 H49B 0.9700
C50 N20 1.435(6)
C50 P6 1.922(4)
C50 H50A 0.9700
C50 H50B 0.9700
C51 N18 1.450(7)
C51 C52 1.519(9)
C51 H51A 0.9700
C51 H51B 0.9700
C52 N19 1.437(8)
C52 H52A 0.9700
C52 H52B 0.9700
C53 C54 1.482(8)
C53 N19 1.514(7)
C53 H53A 0.9700
C53 H53B 0.9700
C54 N20 1.475(7)
C54 H54A 0.9700
C54 H54B 0.9700
C55 N20 1.434(8)
C55 C56 1.550(7)
C55 H55A 0.9700
C55 H55B 0.9700
C56 N18 1.446(7)
C56 H56A 0.9700
C56 H56B 0.9700
C57 N21 1.121(7)
C57 Au4 2.008(5)
C58 N22 1.158(7)
C58 Au4 1.972(4)
P1 Au1 2.3876(11)
P2 Au1 2.3554(11)
P3 Au1 2.3680(11)
P4 Au3 2.3626(11)
P5 Au3 2.3636(11)
P6 Au3 2.3716(12)
Au1 Au2 3.3005(3)

loop_
_geom_torsion_atom_site_label_1
_geom_torsion_atom_site_label_2
_geom_torsion_atom_site_label_3
_geom_torsion_atom_site_label_4
_geom_torsion
N1 C4 C5 N2 51.2(7)
N2 C6 C7 N3 54.0(7)
N3 C8 C9 N1 57.7(8)
N6 C13 C14 N4 -54.0(6)
N4 C15 C16 N5 -49.6(7)
N5 C17 C18 N6 -47.8(6)
N7 C22 C23 N8 49.8(7)
N8 C24 C25 N9 47.7(7)
N9 C26 C27 N7 55.1(7)
N12 C33 C34 N13 -47.8(7)
N13 C35 C36 N14 -50.9(6)
N14 C37 C38 N12 -50.8(7)
N15 C42 C43 N16 -48.9(7)
N16 C44 C45 N17 -50.4(7)
N17 C46 C47 N15 -49.6(8)
N18 C51 C52 N19 -54.4(6)
N19 C53 C54 N20 -55.9(6)
N20 C55 C56 N18 -51.0(7)
P1 C1 N1 C9 -81.4(6)
P1 C1 N1 C4 62.6(5)
C8 C9 N1 C1 27.2(8)
C8 C9 N1 C4 -117.2(6)
C5 C4 N1 C1 -89.8(6)
C5 C4 N1 C9 55.7(7)
P1 C2 N2 C5 -83.3(5)
P1 C2 N2 C6 70.7(5)
C4 C5 N2 C2 33.0(7)
C4 C5 N2 C6 -120.9(5)
C7 C6 N2 C2 -95.7(5)
C7 C6 N2 C5 58.6(6)
C6 C7 N3 C8 -121.5(5)
C6 C7 N3 C3 22.4(8)
C9 C8 N3 C7 52.8(7)
C9 C8 N3 C3 -95.0(6)
P1 C3 N3 C7 -76.9(6)
P1 C3 N3 C8 69.9(5)
C13 C14 N4 C11 97.5(5)
C13 C14 N4 C15 -53.8(6)
P2 C11 N4 C14 -68.8(5)
P2 C11 N4 C15 82.1(5)
C16 C15 N4 C14 118.1(5)
C16 C15 N4 C11 -31.5(6)
P2 C12 N5 C17 85.7(5)
P2 C12 N5 C16 -65.5(6)
C18 C17 N5 C12 -32.9(6)
C18 C17 N5 C16 118.7(5)
C15 C16 N5 C12 90.7(6)
C15 C16 N5 C17 -61.1(7)
C17 C18 N6 C10 94.3(5)
C17 C18 N6 C13 -62.4(6)
P2 C10 N6 C18 -71.7(5)
P2 C10 N6 C13 84.9(5)
C14 C13 N6 C18 122.1(5)
C14 C13 N6 C10 -34.0(6)
P3 C19 N7 C27 -80.7(5)
P3 C19 N7 C22 69.1(5)
C26 C27 N7 C19 26.6(7)
C26 C27 N7 C22 -122.4(5)
C23 C22 N7 C19 -91.6(5)
C23 C22 N7 C27 59.1(6)
P3 C20 N8 C23 -85.3(6)
P3 C20 N8 C24 68.8(6)
C22 C23 N8 C20 34.2(8)
C22 C23 N8 C24 -121.0(5)
C25 C24 N8 C20 -91.6(6)
C25 C24 N8 C23 64.4(6)
P3 C21 N9 C25 -85.6(5)
P3 C21 N9 C26 65.0(5)
C24 C25 N9 C21 30.3(7)
C24 C25 N9 C26 -119.3(6)
C27 C26 N9 C21 -93.7(6)
C27 C26 N9 C25 55.9(7)
C37 C38 N12 C30 93.2(6)
C37 C38 N12 C33 -59.2(6)
P4 C30 N12 C38 -66.1(5)
P4 C30 N12 C33 85.8(5)
C34 C33 N12 C38 119.1(5)
C34 C33 N12 C30 -32.6(7)
C33 C34 N13 C31 90.9(6)
C33 C34 N13 C35 -62.7(6)
P4 C31 N13 C34 -66.9(6)
P4 C31 N13 C35 86.6(5)
C36 C35 N13 C34 120.2(5)
C36 C35 N13 C31 -34.4(6)
C38 C37 N14 C36 117.0(5)
C38 C37 N14 C32 -32.9(6)
C35 C36 N14 C37 -55.7(6)
C35 C36 N14 C32 95.1(5)
P4 C32 N14 C37 84.5(5)
P4 C32 N14 C36 -66.9(5)
C46 C47 N15 C42 -59.9(7)
C46 C47 N15 C39 90.4(6)
C43 C42 N15 C47 118.0(6)
C43 C42 N15 C39 -32.6(7)
P5 C39 N15 C47 -65.0(6)
P5 C39 N15 C42 85.7(5)
C45 C44 N16 C40 -32.2(7)
C45 C44 N16 C43 120.8(5)
P5 C40 N16 C44 87.2(5)
P5 C40 N16 C43 -66.1(5)
C42 C43 N16 C44 -62.3(6)
C42 C43 N16 C40 91.3(5)
P5 C41 N17 C46 82.0(6)
P5 C41 N17 C45 -65.1(6)
C47 C46 N17 C41 -30.2(8)
C47 C46 N17 C45 116.6(6)
C44 C45 N17 C41 91.6(6)
C44 C45 N17 C46 -55.8(7)
C55 C56 N18 C51 -59.6(6)
C55 C56 N18 C48 90.9(6)
C52 C51 N18 C56 122.9(5)
C52 C51 N18 C48 -28.3(6)
P6 C48 N18 C56 -63.8(6)
P6 C48 N18 C51 86.9(5)
P6 C49 N19 C52 -64.5(6)
P6 C49 N19 C53 82.7(6)
C51 C52 N19 C49 94.2(6)
C51 C52 N19 C53 -53.7(6)
C54 C53 N19 C49 -26.4(7)
C54 C53 N19 C52 121.2(5)
C56 C55 N20 C50 -32.9(7)
C56 C55 N20 C54 119.0(5)
P6 C50 N20 C55 85.7(5)
P6 C50 N20 C54 -66.5(5)
C53 C54 N20 C55 -56.2(6)
C53 C54 N20 C50 96.7(5)
N3 C3 P1 C1 -46.6(4)
N3 C3 P1 C2 60.5(5)
N3 C3 P1 Au1 -173.9(3)
N1 C1 P1 C3 64.6(4)
N1 C1 P1 C2 -42.3(4)
N1 C1 P1 Au1 -165.5(3)
N2 C2 P1 C3 -43.4(5)
N2 C2 P1 C1 62.9(4)
N2 C2 P1 Au1 -172.8(3)
N5 C12 P2 C10 -64.7(4)
N5 C12 P2 C11 41.8(5)
N5 C12 P2 Au1 166.0(3)
N6 C10 P2 C12 43.5(4)
N6 C10 P2 C11 -63.0(4)
N6 C10 P2 Au1 172.3(3)
N4 C11 P2 C12 -62.1(5)
N4 C11 P2 C10 43.8(5)
N4 C11 P2 Au1 171.3(4)
N9 C21 P3 C19 -38.5(4)
N9 C21 P3 C20 67.6(4)
N9 C21 P3 Au1 -168.6(3)
N7 C19 P3 C21 60.2(4)
N7 C19 P3 C20 -44.4(4)
N7 C19 P3 Au1 -170.5(3)
N8 C20 P3 C21 -44.4(5)
N8 C20 P3 C19 62.4(5)
N8 C20 P3 Au1 -169.5(4)
N14 C32 P4 C31 41.6(4)
N14 C32 P4 C30 -64.0(4)
N14 C32 P4 Au3 169.1(3)
N13 C31 P4 C32 -65.2(4)
N13 C31 P4 C30 41.8(4)
N13 C31 P4 Au3 170.1(3)
N12 C30 P4 C32 42.7(4)
N12 C30 P4 C31 -65.5(4)
N12 C30 P4 Au3 166.6(3)
N15 C39 P5 C41 40.3(4)
N15 C39 P5 C40 -64.5(4)
N15 C39 P5 Au3 167.5(3)
N17 C41 P5 C39 -63.1(5)
N17 C41 P5 C40 43.3(5)
N17 C41 P5 Au3 168.4(3)
N16 C40 P5 C39 42.5(4)
N16 C40 P5 C41 -65.1(4)
N16 C40 P5 Au3 170.8(3)
N19 C49 P6 C48 42.2(5)
N19 C49 P6 C50 -65.7(5)
N19 C49 P6 Au3 166.4(4)
N18 C48 P6 C49 -68.2(5)
N18 C48 P6 C50 39.7(5)
N18 C48 P6 Au3 167.5(4)
N20 C50 P6 C49 42.4(5)
N20 C50 P6 C48 -63.5(5)
N20 C50 P6 Au3 169.6(4)
C12 P2 Au1 P3 72.47(19)
C10 P2 Au1 P3 -49.10(19)
C11 P2 Au1 P3 -168.62(19)
C12 P2 Au1 P1 -102.71(19)
C10 P2 Au1 P1 135.72(18)
C11 P2 Au1 P1 16.2(2)
C12 P2 Au1 Au2 161.66(19)
C10 P2 Au1 Au2 40.10(18)
C11 P2 Au1 Au2 -79.43(19)
C21 P3 Au1 P2 118.61(18)
C19 P3 Au1 P2 -4.62(19)
C20 P3 Au1 P2 -124.9(2)
C21 P3 Au1 P1 -65.93(18)
C19 P3 Au1 P1 170.83(17)
C20 P3 Au1 P1 50.6(2)
C21 P3 Au1 Au2 34.98(18)
C19 P3 Au1 Au2 -88.25(18)
C20 P3 Au1 Au2 151.5(2)
C3 P1 Au1 P2 -10.8(2)
C1 P1 Au1 P2 -132.09(17)
C2 P1 Au1 P2 109.96(18)
C3 P1 Au1 P3 173.5(2)
C1 P1 Au1 P3 52.23(17)
C2 P1 Au1 P3 -65.72(18)
C3 P1 Au1 Au2 75.8(2)
C1 P1 Au1 Au2 -45.48(17)
C2 P1 Au1 Au2 -163.44(18)
P2 Au1 Au2 C29 88.29(16)
P3 Au1 Au2 C29 -146.75(16)
P1 Au1 Au2 C29 -31.72(16)
P2 Au1 Au2 C28 -86.94(13)
P3 Au1 Au2 C28 38.02(13)
P1 Au1 Au2 C28 153.05(13)
C32 P4 Au3 P5 16.75(17)
C31 P4 Au3 P5 137.54(19)
C30 P4 Au3 P5 -102.33(18)
C32 P4 Au3 P6 -165.36(17)
C31 P4 Au3 P6 -44.6(2)
C30 P4 Au3 P6 75.57(18)
C39 P5 Au3 P4 6.82(18)
C41 P5 Au3 P4 128.84(19)
C40 P5 Au3 P4 -114.55(18)
C39 P5 Au3 P6 -171.30(17)
C41 P5 Au3 P6 -49.28(19)
C40 P5 Au3 P6 67.33(18)
C49 P6 Au3 P4 126.8(2)
C48 P6 Au3 P4 -116.3(2)
C50 P6 Au3 P4 5.17(19)
C49 P6 Au3 P5 -55.2(2)
C48 P6 Au3 P5 61.8(2)
C50 P6 Au3 P5 -176.79(18)
